data_7010896
loop_
_publ_author_name
'Wong, Wai-Yeung'
'Lu, Guo-Liang'
'Ng, Ka-Fai'
'Choi, Ka-Ho'
'Lin, Zhenyang'

_publ_section_title
;
 Synthesis, structures and properties of platinum(ii) complexes of
 oligothiophene-functionalized ferrocenylacetylene
;
_journal_issue 22
_journal_name_full 'Journal of the Chemical Society, Dalton Transactions'
_journal_page_first 3250
_journal_paper_doi 10.1039/b105016h
_journal_year 2001
_chemical_formula_sum 'C40 H48 Fe P2 Pt S2'
_chemical_formula_weight 905.78
_chemical_name_systematic
; 
? 
;
_space_group_IT_number 14
_symmetry_cell_setting monoclinic
_symmetry_space_group_name_Hall '-P 2yn'
_symmetry_space_group_name_H-M 'P 1 21/n 1'
_atom_sites_solution_hydrogens geom
_atom_sites_solution_primary direct
_atom_sites_solution_secondary difmap
_audit_creation_method SHELXL-97
_cell_angle_alpha 90.00
_cell_angle_beta 96.2250(10)
_cell_angle_gamma 90.00
_cell_formula_units_Z 4
_cell_length_a 10.9280(6)
_cell_length_b 14.6387(8)
_cell_length_c 24.6196(14)
_cell_measurement_temperature 293(2)
_cell_volume 3915.2(4)
_computing_data_reduction SAINT
_computing_structure_refinement 'SHELXL-97 (Sheldrick, 1997)'
_computing_structure_solution 'SHELXS-97 (Sheldrick, 1990)'
_diffrn_ambient_temperature 293(2)
_diffrn_measured_fraction_theta_full 0.970
_diffrn_measured_fraction_theta_max 0.970
_diffrn_measurement_device_type 'Smart CCD'
_diffrn_radiation_monochromator graphite
_diffrn_radiation_source 'fine-focus sealed tube'
_diffrn_radiation_type MoK\\a
_diffrn_radiation_wavelength 0.71073
_diffrn_reflns_av_R_equivalents 0.0200
_diffrn_reflns_av_sigmaI/netI 0.0242
_diffrn_reflns_limit_h_max 13
_diffrn_reflns_limit_h_min -14
_diffrn_reflns_limit_k_max 18
_diffrn_reflns_limit_k_min -17
_diffrn_reflns_limit_l_max 28
_diffrn_reflns_limit_l_min -31
_diffrn_reflns_number 22570
_diffrn_reflns_theta_full 27.50
_diffrn_reflns_theta_max 27.50
_diffrn_reflns_theta_min 1.62
_exptl_absorpt_coefficient_mu 4.154
_exptl_crystal_colour red
_exptl_crystal_density_diffrn 1.537
_exptl_crystal_density_method 'not measured'
_exptl_crystal_description cube
_exptl_crystal_F_000 1816
_exptl_crystal_size_max 0.28
_exptl_crystal_size_mid 0.26
_exptl_crystal_size_min 0.25
_refine_diff_density_max 0.838
_refine_diff_density_min -0.671
_refine_diff_density_rms 0.091
_refine_ls_extinction_coef 0.00000(9)
_refine_ls_extinction_expression Fc^*^=kFc[1+0.001xFc^2^\\l^3^/sin(2\\q)]^-1/4^
_refine_ls_extinction_method SHELXL
_refine_ls_goodness_of_fit_ref 1.079
_refine_ls_hydrogen_treatment mixed
_refine_ls_matrix_type full
_refine_ls_number_parameters 374
_refine_ls_number_reflns 8725
_refine_ls_number_restraints 0
_refine_ls_restrained_S_all 1.079
_refine_ls_R_factor_all 0.0418
_refine_ls_R_factor_gt 0.0320
_refine_ls_shift/su_max 5.460
_refine_ls_shift/su_mean 0.017
_refine_ls_structure_factor_coef Fsqd
_refine_ls_weighting_details 'calc w=1/[\\s^2^(Fo^2^)+(0.0595P)^2^+0.2123P] where P=(Fo^2^+2Fc^2^)/3'
_refine_ls_weighting_scheme calc
_refine_ls_wR_factor_gt 0.0950
_refine_ls_wR_factor_ref 0.0995
_reflns_number_gt 7055
_reflns_number_total 8725
_reflns_threshold_expression >2sigma(I)
_cod_data_source_file b105016h.txt
_cod_data_source_block wy0360wm
_cod_depositor_comments
;
The following automatic conversions were performed:
'_symmetry_cell_setting' value 'Monoclinic' changed to 'monoclinic'
according to '/home/saulius/struct/CIF-dictionaries/cif_core.dic'
dictionary named 'cif_core.dic' version 2.4.1 from 2010-06-29.

Automatic conversion script
Id: cif_fix_enum 1527 2010-12-29 10:47:43Z saulius 
;
_cod_original_sg_symbol_H-M P2(1)/n
_cod_database_code 7010896

loop_
_symmetry_equiv_pos_as_xyz
'x, y, z'
'-x+1/2, y+1/2, -z+1/2'
'-x, -y, -z'
'x-1/2, -y-1/2, z-1/2'

loop_
_atom_site_label
_atom_site_type_symbol
_atom_site_fract_x
_atom_site_fract_y
_atom_site_fract_z
_atom_site_U_iso_or_equiv
_atom_site_adp_type
_atom_site_occupancy
_atom_site_symmetry_multiplicity
_atom_site_calc_flag
_atom_site_refinement_flags
_atom_site_disorder_assembly
_atom_site_disorder_group
C1 C 0.6889(6) 1.4773(5) 0.0199(3) 0.098(2) Uani 1 1 d . . .
H1A H 0.6245 1.5236 0.0124 0.118 Uiso 1 1 calc R . .
C2 C 0.6795(7) 1.3933(6) 0.0497(3) 0.102(2) Uani 1 1 d . . .
H2A H 0.6073 1.3722 0.0665 0.122 Uiso 1 1 calc R . .
C3 C 0.7897(8) 1.3497(5) 0.0513(3) 0.107(2) Uani 1 1 d . . .
H3A H 0.8093 1.2909 0.0692 0.128 Uiso 1 1 calc R . .
C4 C 0.8698(6) 1.4003(5) 0.0229(3) 0.104(2) Uani 1 1 d . . .
H4A H 0.9550 1.3846 0.0180 0.125 Uiso 1 1 calc R . .
C5 C 0.8062(7) 1.4799(4) 0.0039(3) 0.107(2) Uani 1 1 d . . .
H5A H 0.8393 1.5287 -0.0175 0.128 Uiso 1 1 calc R . .
C6 C 0.6894(4) 1.2397(3) -0.0614(2) 0.0618(11) Uani 1 1 d . . .
H6A H 0.7057 1.1810 -0.0428 0.074 Uiso 1 1 calc R . .
C7 C 0.7727(5) 1.2892(3) -0.0892(3) 0.0746(15) Uani 1 1 d . . .
H7A H 0.8575 1.2712 -0.0934 0.090 Uiso 1 1 calc R . .
C8 C 0.7145(5) 1.3694(4) -0.1098(2) 0.0747(14) Uani 1 1 d . . .
H8A H 0.7519 1.4167 -0.1308 0.090 Uiso 1 1 calc R . .
C9 C 0.5929(5) 1.3712(3) -0.0945(2) 0.0656(12) Uani 1 1 d . . .
H9A H 0.5314 1.4192 -0.1033 0.079 Uiso 1 1 calc R . .
C10 C 0.5763(4) 1.2897(3) -0.0649(2) 0.0565(11) Uani 1 1 d . . .
C11 C 0.4659(4) 1.2611(3) -0.04391(19) 0.0567(10) Uani 1 1 d . . .
C12 C 0.3713(4) 1.2360(3) -0.02881(18) 0.0534(10) Uani 1 1 d . . .
C13 C 0.2609(4) 1.2042(2) -0.01050(19) 0.0511(10) Uani 1 1 d . . .
C14 C 0.1449(4) 1.2388(3) -0.0204(2) 0.0619(12) Uani 1 1 d . . .
H14A H 0.1262 1.2906 -0.0416 0.074 Uiso 1 1 calc R . .
C15 C 0.0563(4) 1.1889(3) 0.0043(2) 0.0576(11) Uani 1 1 d . . .
H15A H -0.0267 1.2044 0.0014 0.069 Uiso 1 1 calc R . .
C16 C 0.1048(3) 1.1150(2) 0.03324(16) 0.0446(8) Uani 1 1 d . . .
C17 C 0.0401(3) 1.0502(2) 0.06499(16) 0.0440(8) Uani 1 1 d . . .
C18 C -0.0814(4) 1.0487(3) 0.07270(19) 0.0576(10) Uani 1 1 d . . .
H18A H -0.1381 1.0907 0.0566 0.069 Uiso 1 1 calc R . .
C19 C -0.1131(4) 0.9783(3) 0.10713(19) 0.0571(10) Uani 1 1 d . . .
H19A H -0.1930 0.9689 0.1155 0.069 Uiso 1 1 calc R . .
C20 C -0.0174(4) 0.9251(3) 0.12708(16) 0.0468(9) Uani 1 1 d . . .
C21 C -0.0127(4) 0.8512(3) 0.16484(18) 0.0517(9) Uani 1 1 d . . .
C22 C -0.0058(4) 0.7941(3) 0.19987(19) 0.0546(10) Uani 1 1 d . . .
C23 C -0.1727(8) 0.6168(6) 0.1519(4) 0.136(3) Uiso 1 1 d . . .
H23A H -0.2501 0.5908 0.1361 0.163 Uiso 1 1 calc R . .
H23B H -0.1560 0.6704 0.1307 0.163 Uiso 1 1 calc R . .
C24 C -0.0765(9) 0.5515(7) 0.1489(4) 0.166(4) Uiso 1 1 d . . .
H24A H -0.0718 0.5352 0.1114 0.249 Uiso 1 1 calc R . .
H24B H -0.0936 0.4979 0.1692 0.249 Uiso 1 1 calc R . .
H24C H 0.0004 0.5774 0.1639 0.249 Uiso 1 1 calc R . .
C25 C -0.3043(11) 0.7377(8) 0.2022(5) 0.162(4) Uiso 1 1 d . . .
H25A H -0.2761 0.7786 0.1751 0.194 Uiso 1 1 calc R . .
H25B H -0.3795 0.7087 0.1862 0.194 Uiso 1 1 calc R . .
C26 C -0.3248(14) 0.7815(9) 0.2425(8) 0.222(7) Uiso 1 1 d . . .
H26A H -0.3863 0.8269 0.2322 0.332 Uiso 1 1 calc R . .
H26B H -0.2505 0.8107 0.2580 0.332 Uiso 1 1 calc R . .
H26C H -0.3539 0.7410 0.2690 0.332 Uiso 1 1 calc R . .
C27 C -0.2609(6) 0.5586(4) 0.2543(3) 0.0917(18) Uiso 1 1 d . . .
H27A H -0.2007 0.5107 0.2632 0.110 Uiso 1 1 calc R . .
H27B H -0.2843 0.5822 0.2885 0.110 Uiso 1 1 calc R . .
C28 C -0.3731(7) 0.5158(5) 0.2235(3) 0.124(3) Uiso 1 1 d . . .
H28A H -0.4039 0.4686 0.2454 0.186 Uiso 1 1 calc R . .
H28B H -0.3514 0.4901 0.1900 0.186 Uiso 1 1 calc R . .
H28C H -0.4354 0.5616 0.2155 0.186 Uiso 1 1 calc R . .
C29 C 0.2586(6) 0.8432(4) 0.2631(3) 0.0917(17) Uiso 1 1 d . . .
C30 C 0.297(2) 0.8140(13) 0.2156(10) 0.165(10) Uiso 0.57(3) 1 d P . .
C31 C 0.2960(6) 0.6634(4) 0.3161(3) 0.0842(15) Uiso 1 1 d . . .
C32 C 0.3125(11) 0.6099(7) 0.2633(5) 0.169(6) Uiso 1.00(3) 1 d . . .
C33 C 0.1789(6) 0.8056(4) 0.3692(3) 0.0851(17) Uiso 1 1 d . . .
C34 C 0.1026(9) 0.8875(6) 0.3707(4) 0.139(4) Uiso 1.00(2) 1 d . . .
C35 C -0.0122(4) 0.6204(3) 0.32936(17) 0.0519(9) Uani 1 1 d . . .
C36 C 0.0291(5) 0.5311(3) 0.3310(2) 0.0696(13) Uani 1 1 d . . .
H36A H 0.0677 0.5093 0.3018 0.083 Uiso 1 1 calc R . .
C37 C 0.0153(5) 0.4720(4) 0.3747(3) 0.0846(17) Uani 1 1 d . . .
H37A H 0.0431 0.4120 0.3743 0.102 Uiso 1 1 calc R . .
C38 C -0.0410(5) 0.5055(5) 0.4185(2) 0.0884(19) Uani 1 1 d . . .
H38A H -0.0515 0.4672 0.4477 0.106 Uiso 1 1 calc R . .
C39 C -0.0798(5) 0.5908(5) 0.4192(2) 0.0795(15) Uani 1 1 d . . .
H39A H -0.1156 0.6126 0.4493 0.095 Uiso 1 1 calc R . .
C40 C -0.0672(4) 0.6483(3) 0.37496(19) 0.0640(12) Uani 1 1 d . . .
H40A H -0.0967 0.7078 0.3760 0.077 Uiso 1 1 calc R . .
Fe1 Fe 0.71789(6) 1.36576(4) -0.02719(3) 0.05884(17) Uani 1 1 d . . .
P1 P -0.18595(13) 0.64975(9) 0.22086(6) 0.0711(4) Uani 1 1 d . . .
P2 P 0.18344(11) 0.75657(8) 0.30155(5) 0.0560(3) Uani 1 1 d . . .
Pt1 Pt -0.004155(15) 0.705808(10) 0.262643(6) 0.04804(8) Uani 1 1 d . . .
S1 S 0.25995(9) 1.10721(7) 0.02980(5) 0.0521(2) Uani 1 1 d . . .
S2 S 0.11670(9) 0.96269(6) 0.10111(4) 0.0496(2) Uani 1 1 d . . .
C30A C 0.3746(16) 0.8756(12) 0.2953(8) 0.139(9) Uiso 0.52(2) 1 d P . .
C32A C 0.423(3) 0.7059(17) 0.3357(16) 0.165(16) Uiso 0.36(2) 1 d P . .
C34A C 0.284(3) 0.848(2) 0.3922(15) 0.109(15) Uiso 0.219(19) 1 d P . .

loop_
_atom_site_aniso_label
_atom_site_aniso_U_11
_atom_site_aniso_U_22
_atom_site_aniso_U_33
_atom_site_aniso_U_23
_atom_site_aniso_U_13
_atom_site_aniso_U_12
C1 0.094(5) 0.086(4) 0.112(5) -0.039(4) -0.004(4) 0.010(3)
C2 0.095(5) 0.137(6) 0.075(4) -0.023(4) 0.019(4) -0.014(5)
C3 0.131(6) 0.097(5) 0.086(5) -0.004(4) -0.020(4) -0.011(5)
C4 0.064(4) 0.105(5) 0.138(6) -0.035(5) -0.013(4) -0.008(4)
C5 0.107(5) 0.078(4) 0.135(6) -0.018(4) 0.013(5) -0.041(4)
C6 0.061(3) 0.049(2) 0.077(3) -0.003(2) 0.015(2) -0.004(2)
C7 0.065(3) 0.077(3) 0.086(4) -0.001(3) 0.026(3) -0.003(2)
C8 0.074(3) 0.081(3) 0.073(3) 0.015(3) 0.026(3) -0.019(3)
C9 0.065(3) 0.066(3) 0.065(3) 0.013(2) 0.007(2) -0.008(2)
C10 0.059(3) 0.057(2) 0.054(3) 0.0018(18) 0.010(2) -0.014(2)
C11 0.063(3) 0.049(2) 0.059(3) 0.001(2) 0.009(2) -0.010(2)
C12 0.056(2) 0.049(2) 0.056(2) 0.0014(19) 0.006(2) -0.0121(19)
C13 0.054(2) 0.047(2) 0.052(2) 0.0056(17) 0.0050(19) -0.0115(18)
C14 0.066(3) 0.052(2) 0.070(3) 0.022(2) 0.014(2) -0.002(2)
C15 0.047(2) 0.057(2) 0.070(3) 0.022(2) 0.010(2) 0.0045(19)
C16 0.0401(19) 0.0452(19) 0.048(2) 0.0060(16) 0.0026(16) -0.0022(16)
C17 0.043(2) 0.0394(18) 0.049(2) 0.0063(16) 0.0012(16) -0.0006(15)
C18 0.044(2) 0.057(2) 0.071(3) 0.022(2) 0.0040(19) 0.0065(18)
C19 0.045(2) 0.063(2) 0.065(3) 0.015(2) 0.011(2) -0.0020(19)
C20 0.048(2) 0.046(2) 0.046(2) 0.0042(16) 0.0032(17) -0.0073(17)
C21 0.055(2) 0.047(2) 0.052(2) 0.0072(18) 0.0035(19) -0.0054(18)
C22 0.055(3) 0.055(2) 0.053(2) 0.0081(19) 0.004(2) -0.0071(19)
C35 0.058(2) 0.051(2) 0.046(2) 0.0089(18) 0.0003(18) -0.0096(18)
C36 0.088(4) 0.061(3) 0.059(3) 0.014(2) 0.003(2) 0.001(2)
C37 0.086(4) 0.069(3) 0.093(4) 0.041(3) -0.019(3) -0.016(3)
C38 0.074(4) 0.120(5) 0.067(4) 0.039(3) -0.011(3) -0.042(3)
C39 0.066(3) 0.120(5) 0.053(3) 0.012(3) 0.011(2) -0.025(3)
C40 0.070(3) 0.069(3) 0.054(3) 0.001(2) 0.010(2) -0.009(2)
Fe1 0.0513(3) 0.0536(3) 0.0724(4) -0.0006(3) 0.0108(3) -0.0106(3)
P1 0.0681(8) 0.0761(8) 0.0659(8) 0.0206(6) -0.0069(6) -0.0195(7)
P2 0.0586(7) 0.0543(6) 0.0539(6) 0.0047(5) 0.0008(5) -0.0031(5)
Pt1 0.05578(12) 0.04368(10) 0.04448(11) 0.00889(6) 0.00455(7) -0.00245(6)
S1 0.0418(5) 0.0514(5) 0.0628(6) 0.0109(5) 0.0042(4) -0.0030(4)
S2 0.0420(5) 0.0454(5) 0.0608(6) 0.0137(4) 0.0029(4) -0.0001(4)

loop_
_atom_type_symbol
_atom_type_description
_atom_type_scat_dispersion_real
_atom_type_scat_dispersion_imag
_atom_type_scat_source
C C 0.0033 0.0016 'International Tables Vol C Tables 4.2.6.8 and 6.1.1.4'
H H 0.0000 0.0000 'International Tables Vol C Tables 4.2.6.8 and 6.1.1.4'
P P 0.1023 0.0942 'International Tables Vol C Tables 4.2.6.8 and 6.1.1.4'
S S 0.1246 0.1234 'International Tables Vol C Tables 4.2.6.8 and 6.1.1.4'
Fe Fe 0.3463 0.8444 'International Tables Vol C Tables 4.2.6.8 and 6.1.1.4'
Pt Pt -1.7033 8.3905 'International Tables Vol C Tables 4.2.6.8 and 6.1.1.4'

loop_
_geom_angle_atom_site_label_1
_geom_angle_atom_site_label_2
_geom_angle_atom_site_label_3
_geom_angle
_geom_angle_site_symmetry_1
_geom_angle_site_symmetry_3
_geom_angle_publ_flag
C5 C1 C2 106.8(6) . . ?
C5 C1 Fe1 69.8(4) . . ?
C2 C1 Fe1 68.4(3) . . ?
C3 C2 C1 107.7(6) . . ?
C3 C2 Fe1 70.2(4) . . ?
C1 C2 Fe1 70.2(4) . . ?
C2 C3 C4 109.8(7) . . ?
C2 C3 Fe1 70.5(4) . . ?
C4 C3 Fe1 70.0(4) . . ?
C3 C4 C5 107.0(6) . . ?
C3 C4 Fe1 69.8(4) . . ?
C5 C4 Fe1 70.3(4) . . ?
C1 C5 C4 108.8(6) . . ?
C1 C5 Fe1 70.6(3) . . ?
C4 C5 Fe1 69.1(3) . . ?
C7 C6 C10 108.0(4) . . ?
C7 C6 Fe1 69.8(3) . . ?
C10 C6 Fe1 69.7(2) . . ?
C6 C7 C8 108.5(5) . . ?
C6 C7 Fe1 70.0(3) . . ?
C8 C7 Fe1 69.6(3) . . ?
C7 C8 C9 108.7(4) . . ?
C7 C8 Fe1 70.0(3) . . ?
C9 C8 Fe1 69.5(3) . . ?
C10 C9 C8 107.2(4) . . ?
C10 C9 Fe1 70.1(3) . . ?
C8 C9 Fe1 69.5(3) . . ?
C9 C10 C11 126.3(4) . . ?
C9 C10 C6 107.7(4) . . ?
C11 C10 C6 126.0(4) . . ?
C9 C10 Fe1 69.1(3) . . ?
C11 C10 Fe1 128.6(3) . . ?
C6 C10 Fe1 69.3(3) . . ?
C12 C11 C10 176.9(5) . . ?
C11 C12 C13 178.6(5) . . ?
C14 C13 C12 129.2(4) . . ?
C14 C13 S1 110.1(3) . . ?
C12 C13 S1 120.7(3) . . ?
C13 C14 C15 113.7(4) . . ?
C16 C15 C14 112.9(4) . . ?
C15 C16 C17 127.5(4) . . ?
C15 C16 S1 110.9(3) . . ?
C17 C16 S1 121.6(3) . . ?
C18 C17 C16 128.4(3) . . ?
C18 C17 S2 110.1(3) . . ?
C16 C17 S2 121.6(3) . . ?
C17 C18 C19 113.8(4) . . ?
C20 C19 C18 114.3(4) . . ?
C19 C20 C21 130.3(4) . . ?
C19 C20 S2 109.3(3) . . ?
C21 C20 S2 120.3(3) . . ?
C22 C21 C20 174.6(5) . . ?
C21 C22 Pt1 174.7(4) . . ?
C24 C23 P1 111.5(7) . . ?
C26 C25 P1 110.3(11) . . ?
C28 C27 P1 117.5(5) . . ?
C30 C29 C30A 103.4(12) . . ?
C30 C29 P2 115.3(9) . . ?
C30A C29 P2 110.3(8) . . ?
C32 C31 C32A 106.5(15) . . ?
C32 C31 P2 110.4(6) . . ?
C32A C31 P2 108.6(11) . . ?
C34A C33 C34 94.2(15) . . ?
C34A C33 P2 116.8(15) . . ?
C34 C33 P2 114.7(6) . . ?
C36 C35 C40 115.0(4) . . ?
C36 C35 Pt1 123.5(3) . . ?
C40 C35 Pt1 121.4(3) . . ?
C35 C36 C37 123.0(5) . . ?
C38 C37 C36 118.2(5) . . ?
C39 C38 C37 121.0(5) . . ?
C38 C39 C40 120.0(5) . . ?
C35 C40 C39 122.7(5) . . ?
C3 Fe1 C4 40.3(3) . . ?
C3 Fe1 C2 39.3(3) . . ?
C4 Fe1 C2 67.6(3) . . ?
C3 Fe1 C8 157.6(3) . . ?
C4 Fe1 C8 121.9(3) . . ?
C2 Fe1 C8 161.5(3) . . ?
C3 Fe1 C9 160.5(3) . . ?
C4 Fe1 C9 157.3(3) . . ?
C2 Fe1 C9 124.4(3) . . ?
C8 Fe1 C9 40.94(19) . . ?
C3 Fe1 C7 122.6(3) . . ?
C4 Fe1 C7 107.9(3) . . ?
C2 Fe1 C7 156.8(3) . . ?
C8 Fe1 C7 40.3(2) . . ?
C9 Fe1 C7 68.7(2) . . ?
C3 Fe1 C5 67.4(3) . . ?
C4 Fe1 C5 40.7(3) . . ?
C2 Fe1 C5 67.8(3) . . ?
C8 Fe1 C5 108.2(3) . . ?
C9 Fe1 C5 121.6(3) . . ?
C7 Fe1 C5 124.6(3) . . ?
C3 Fe1 C6 108.5(3) . . ?
C4 Fe1 C6 123.9(3) . . ?
C2 Fe1 C6 122.0(3) . . ?
C8 Fe1 C6 67.9(2) . . ?
C9 Fe1 C6 68.9(2) . . ?
C7 Fe1 C6 40.15(18) . . ?
C5 Fe1 C6 160.5(3) . . ?
C3 Fe1 C10 124.6(3) . . ?
C4 Fe1 C10 160.7(3) . . ?
C2 Fe1 C10 108.0(2) . . ?
C8 Fe1 C10 68.22(19) . . ?
C9 Fe1 C10 40.76(17) . . ?
C7 Fe1 C10 68.3(2) . . ?
C5 Fe1 C10 157.1(3) . . ?
C6 Fe1 C10 41.04(18) . . ?
C3 Fe1 C1 67.6(3) . . ?
C4 Fe1 C1 67.8(3) . . ?
C2 Fe1 C1 41.4(3) . . ?
C8 Fe1 C1 124.0(3) . . ?
C9 Fe1 C1 107.4(2) . . ?
C7 Fe1 C1 160.1(3) . . ?
C5 Fe1 C1 39.5(3) . . ?
C6 Fe1 C1 158.5(3) . . ?
C10 Fe1 C1 122.3(2) . . ?
C23 P1 C27 108.7(3) . . ?
C23 P1 C25 94.5(5) . . ?
C27 P1 C25 106.8(4) . . ?
C23 P1 Pt1 111.6(3) . . ?
C27 P1 Pt1 118.3(2) . . ?
C25 P1 Pt1 114.3(4) . . ?
C33 P2 C29 105.0(3) . . ?
C33 P2 C31 101.4(3) . . ?
C29 P2 C31 106.6(3) . . ?
C33 P2 Pt1 113.5(2) . . ?
C29 P2 Pt1 116.1(2) . . ?
C31 P2 Pt1 112.9(2) . . ?
C22 Pt1 C35 175.92(17) . . ?
C22 Pt1 P1 87.13(13) . . ?
C35 Pt1 P1 91.75(12) . . ?
C22 Pt1 P2 92.63(13) . . ?
C35 Pt1 P2 88.70(12) . . ?
P1 Pt1 P2 176.83(5) . . ?
C16 S1 C13 92.35(19) . . ?
C17 S2 C20 92.48(18) . . ?

loop_
_geom_bond_atom_site_label_1
_geom_bond_atom_site_label_2
_geom_bond_distance
_geom_bond_site_symmetry_2
_geom_bond_publ_flag
C1 C5 1.381(9) . ?
C1 C2 1.440(9) . ?
C1 Fe1 2.047(6) . ?
C2 C3 1.360(9) . ?
C2 Fe1 2.023(6) . ?
C3 C4 1.391(10) . ?
C3 Fe1 2.019(7) . ?
C4 C5 1.410(9) . ?
C4 Fe1 2.022(6) . ?
C5 Fe1 2.037(6) . ?
C6 C7 1.399(7) . ?
C6 C10 1.432(6) . ?
C6 Fe1 2.039(5) . ?
C7 C8 1.403(7) . ?
C7 Fe1 2.036(6) . ?
C8 C9 1.421(7) . ?
C8 Fe1 2.031(5) . ?
C9 C10 1.420(6) . ?
C9 Fe1 2.031(5) . ?
C10 C11 1.425(6) . ?
C10 Fe1 2.045(4) . ?
C11 C12 1.195(6) . ?
C12 C13 1.412(6) . ?
C13 C14 1.362(6) . ?
C13 S1 1.733(4) . ?
C14 C15 1.403(6) . ?
C15 C16 1.370(5) . ?
C16 C17 1.460(5) . ?
C16 S1 1.710(4) . ?
C17 C18 1.362(5) . ?
C17 S2 1.723(4) . ?
C18 C19 1.402(6) . ?
C19 C20 1.353(6) . ?
C20 C21 1.424(5) . ?
C20 S2 1.750(4) . ?
C21 C22 1.197(6) . ?
C22 Pt1 2.014(4) . ?
C23 C24 1.429(11) . ?
C23 P1 1.786(9) . ?
C25 C26 1.223(17) . ?
C25 P1 1.848(11) . ?
C27 C28 1.506(9) . ?
C27 P1 1.809(6) . ?
C29 C30 1.35(2) . ?
C29 C30A 1.498(19) . ?
C29 P2 1.829(7) . ?
C31 C32 1.544(12) . ?
C31 C32A 1.55(3) . ?
C31 P2 1.845(6) . ?
C33 C34A 1.37(3) . ?
C33 C34 1.462(10) . ?
C33 P2 1.820(7) . ?
C35 C36 1.382(6) . ?
C35 C40 1.391(6) . ?
C35 Pt1 2.074(4) . ?
C36 C37 1.400(7) . ?
C37 C38 1.387(9) . ?
C38 C39 1.320(8) . ?
C39 C40 1.396(7) . ?
P1 Pt1 2.2880(13) . ?
P2 Pt1 2.2905(12) . ?
